data_4511173
loop_
_publ_author_name
'Lin, Bi-Zhou'
'He, Li-Wen'
'Xu, Bai-Huan'
'Li, Xiao-Li'
'Li, Zhen'
'Liu, Pei-De'

_publ_section_title
;
 Two Polyoxophosphotungstates Formed by Wells&#x2212;Dawson Cores Linked
 through W&#x2212;O&#x2212;W Linkages
;
_journal_issue 1
_journal_name_full 'Crystal Growth &amp; Design'
_journal_page_first 273
_journal_paper_doi 10.1021/cg8004486
_journal_volume 9
_journal_year 2009
_chemical_formula_moiety 'C6 H20 Cu N4 O61 P2 W18, C6 H20 Cu N4, 2(C3 H11 N2), 9(H2 O)'
_chemical_formula_sum 'C18 H80 Cu2 N12 O70 P2 W18'
_chemical_formula_weight 5083.10
_chemical_name_systematic
; 
 ? 
;
_space_group_IT_number 15
_symmetry_cell_setting monoclinic
_symmetry_space_group_name_Hall '-C 2yc'
_symmetry_space_group_name_H-M 'C 1 2/c 1'
_atom_sites_solution_hydrogens geom
_atom_sites_solution_primary direct
_atom_sites_solution_secondary difmap
_audit_creation_method SHELXL-97
_cell_angle_alpha 90.00
_cell_angle_beta 95.556(4)
_cell_angle_gamma 90.00
_cell_formula_units_Z 4
_cell_length_a 11.690(2)
_cell_length_b 24.187(5)
_cell_length_c 31.111(7)
_cell_measurement_reflns_used 5238
_cell_measurement_temperature 295(2)
_cell_measurement_theta_max 25.13
_cell_measurement_theta_min 1.86
_cell_volume 8755(3)
_computing_cell_refinement 'Bruker SMART'
_computing_data_collection 'Bruker SMART'
_computing_data_reduction 'Bruker SAINT'
_computing_molecular_graphics 'Bruker SHELXTL'
_computing_publication_material 'Bruker SHELXTL'
_computing_structure_refinement 'Bruker SHELXTL'
_computing_structure_solution 'Bruker SHELXTL'
_diffrn_ambient_temperature 295(2)
_diffrn_measured_fraction_theta_full 0.967
_diffrn_measured_fraction_theta_max 0.967
_diffrn_measurement_device_type 'CCD area detector'
_diffrn_measurement_method 'phi and omega scans'
_diffrn_radiation_monochromator graphite
_diffrn_radiation_source 'fine-focus sealed tube'
_diffrn_radiation_type MoK\a
_diffrn_radiation_wavelength 0.71073
_diffrn_reflns_av_R_equivalents 0.0284
_diffrn_reflns_av_sigmaI/netI 0.0385
_diffrn_reflns_limit_h_max 15
_diffrn_reflns_limit_h_min -15
_diffrn_reflns_limit_k_max 31
_diffrn_reflns_limit_k_min -31
_diffrn_reflns_limit_l_max 40
_diffrn_reflns_limit_l_min -40
_diffrn_reflns_number 19494
_diffrn_reflns_theta_full 27.50
_diffrn_reflns_theta_max 27.50
_diffrn_reflns_theta_min 1.81
_exptl_absorpt_coefficient_mu 24.158
_exptl_absorpt_correction_T_max 0.2481
_exptl_absorpt_correction_T_min 0.0977
_exptl_absorpt_correction_type multi-scan
_exptl_absorpt_process_details sadabs
_exptl_crystal_colour 'brownish red'
_exptl_crystal_density_diffrn 3.857
_exptl_crystal_density_method 'not measured'
_exptl_crystal_description columnar
_exptl_crystal_F_000 9008
_exptl_crystal_size_max 0.18
_exptl_crystal_size_mid 0.12
_exptl_crystal_size_min 0.08
_refine_diff_density_max 1.782
_refine_diff_density_min -1.368
_refine_diff_density_rms 0.399
_refine_ls_extinction_method none
_refine_ls_goodness_of_fit_ref 1.060
_refine_ls_hydrogen_treatment constr
_refine_ls_matrix_type full
_refine_ls_number_parameters 551
_refine_ls_number_reflns 9747
_refine_ls_number_restraints 0
_refine_ls_restrained_S_all 1.059
_refine_ls_R_factor_all 0.0652
_refine_ls_R_factor_gt 0.0601
_refine_ls_shift/su_max 0.002
_refine_ls_shift/su_mean 0.000
_refine_ls_structure_factor_coef Fsqd
_refine_ls_weighting_details 'calc w=1/[\s^2^(Fo^2^)+(0.0985P)^2^+979.5289P] where P=(Fo^2^+2Fc^2^)/3'
_refine_ls_weighting_scheme calc
_refine_ls_wR_factor_gt 0.1711
_refine_ls_wR_factor_ref 0.1754
_reflns_number_gt 9204
_reflns_number_total 9747
_reflns_threshold_expression >2sigma(I)
_cod_data_source_file cg8004486_si_002.cif
_cod_data_source_block (II)
_cod_depositor_comments
;
The following automatic conversions were performed:

'_symmetry_cell_setting' value 'Monoclinic' changed to 'monoclinic'
according to
/usr/data/users/saulius/automatic-downloads/retrospective/ACS/lib/dictionaries/cif_core.dic
dictionary named 'cif_core.dic' version 2.4.2 from 2011-04-26.

Automatic conversion script
Id: cif_fix_values 2281 2013-09-26 08:29:07Z andrius 
;
_cod_original_sg_symbol_H-M 'C2/c  '
_cod_database_code 4511173

loop_
_symmetry_equiv_pos_as_xyz
'x, y, z'
'-x, y, -z+1/2'
'x+1/2, y+1/2, z'
'-x+1/2, y+1/2, -z+1/2'
'-x, -y, -z'
'x, -y, z-1/2'
'-x+1/2, -y+1/2, -z'
'x+1/2, -y+1/2, z-1/2'

loop_
_atom_site_label
_atom_site_type_symbol
_atom_site_fract_x
_atom_site_fract_y
_atom_site_fract_z
_atom_site_U_iso_or_equiv
_atom_site_adp_type
_atom_site_occupancy
_atom_site_symmetry_multiplicity
_atom_site_calc_flag
_atom_site_refinement_flags
W1 W 0.26820(4) 0.311122(19) 0.126675(14) 0.01628(9) Uani 1 1 d .
W2 W -0.01080(4) 0.309618(19) 0.083130(14) 0.01680(10) Uani 1 1 d .
W3 W 0.13049(4) 0.189334(19) 0.104471(14) 0.01802(10) Uani 1 1 d .
W4 W 0.20115(4) 0.147649(18) 0.218569(13) 0.01364(9) Uani 1 1 d .
W5 W 0.33255(4) 0.265111(19) 0.238227(15) 0.01881(10) Uani 1 1 d .
W6 W 0.19108(4) 0.396808(18) 0.216678(14) 0.01398(9) Uani 1 1 d .
W7 W -0.08475(4) 0.397969(18) 0.173167(13) 0.01358(9) Uani 1 1 d .
W8 W -0.24185(4) 0.267901(18) 0.151241(14) 0.01553(10) Uani 1 1 d .
W9 W -0.10137(4) 0.148319(18) 0.170390(14) 0.01434(9) Uani 1 1 d .
Cu1 Cu 0.5000 0.44799(9) 0.2500 0.0223(5) Uani 1 2 d S
Cu2 Cu 0.7500 0.2500 0.0000 0.0221(5) Uani 1 2 d S
P1 P 0.0511(3) 0.26979(13) 0.19115(10) 0.0188(7) Uani 1 1 d .
O1 O 0.3816(8) 0.3409(4) 0.1025(3) 0.024(2) Uani 1 1 d .
O2 O 0.2241(7) 0.3699(3) 0.1622(3) 0.0193(18) Uani 1 1 d .
O3 O 0.3333(7) 0.2783(3) 0.1790(3) 0.0212(19) Uani 1 1 d .
O4 O 0.1465(8) 0.3353(4) 0.0838(3) 0.026(2) Uani 1 1 d .
O5 O 0.2617(8) 0.2374(3) 0.1010(2) 0.0191(18) Uani 1 1 d .
O6 O 0.0911(6) 0.2696(3) 0.1439(2) 0.0139(17) Uani 1 1 d .
O7 O -0.0628(7) 0.3354(4) 0.0347(3) 0.0212(19) Uani 1 1 d .
O8 O -0.1385(7) 0.2793(3) 0.1023(3) 0.0179(18) Uani 1 1 d .
O9 O -0.0373(6) 0.3686(3) 0.1216(2) 0.0159(17) Uani 1 1 d .
O10 O 0.0362(7) 0.2371(3) 0.0651(2) 0.0151(17) Uani 1 1 d .
O11 O 0.1593(7) 0.1388(3) 0.0682(3) 0.0195(18) Uani 1 1 d .
O12 O 0.1986(8) 0.1634(4) 0.1577(3) 0.026(2) Uani 1 1 d .
O13 O -0.0122(7) 0.1656(4) 0.1248(2) 0.0203(18) Uani 1 1 d .
O14 O 0.2512(8) 0.0815(3) 0.2176(3) 0.0220(19) Uani 1 1 d .
O15 O 0.3403(7) 0.1861(3) 0.2287(2) 0.0180(13) Uani 1 1 d .
O16 O 0.1746(7) 0.1478(3) 0.2775(3) 0.0219(19) Uani 1 1 d .
O17 O 0.0309(7) 0.1336(3) 0.2033(2) 0.0184(18) Uani 1 1 d .
O18 O 0.1384(7) 0.2404(3) 0.2200(3) 0.0188(18) Uani 1 1 d .
O19 O 0.3145(7) 0.2560(3) 0.2950(2) 0.0161(17) Uani 1 1 d .
O20 O 0.2778(7) 0.3427(3) 0.2389(2) 0.0175(17) Uani 1 1 d .
O21 O 0.5000 0.2772(6) 0.2500 0.028(3) Uani 1 2 d S
O22 O 0.2910(7) 0.4527(4) 0.2198(3) 0.0225(19) Uani 1 1 d .
O23 O 0.0579(6) 0.4350(3) 0.1878(3) 0.0176(18) Uani 1 1 d .
O24 O 0.0320(8) 0.3291(4) 0.2059(3) 0.025(2) Uani 1 1 d .
O25 O 0.1198(9) 0.4108(5) 0.2692(3) 0.037(3) Uani 1 1 d .
O26 O -0.1631(8) 0.4503(3) 0.1505(3) 0.0224(19) Uani 1 1 d .
O27 O -0.2003(7) 0.3393(3) 0.1675(3) 0.0177(17) Uani 1 1 d .
O28 O -0.3657(7) 0.2777(4) 0.1195(3) 0.023(2) Uani 1 1 d .
O29 O -0.2244(7) 0.1875(4) 0.1436(3) 0.022(2) Uani 1 1 d .
O30 O -0.0652(7) 0.2374(3) 0.1868(3) 0.0180(13) Uani 1 1 d .
O31 O -0.1458(7) 0.0805(4) 0.1557(3) 0.0225(19) Uani 1 1 d .
O1W O 0.0000 0.0000 0.0000 0.046(4) Uani 1 2 d S
H31A H 0.0454 0.0072 -0.0182 0.080 Uiso 0.50 1 d PR
H31B H 0.0192 0.0015 0.0265 0.080 Uiso 0.50 1 d PR
O2W O 0.5000 0.0000 0.0000 0.044(4) Uani 1 2 d S
H32A H 0.5363 -0.0011 0.0244 0.080 Uiso 0.50 1 d PR
H32B H 0.4485 0.0231 -0.0065 0.080 Uiso 0.50 1 d PR
O3W O 0.2500 0.2500 0.0000 0.039(4) Uani 1 2 d S
H33A H 0.2133 0.2628 -0.0220 0.080 Uiso 0.50 1 d PR
H33B H 0.2482 0.2643 0.0243 0.080 Uiso 0.50 1 d PR
O4W O 0.4934(15) 0.1897(7) 0.0647(6) 0.080(5) Uani 1 1 d .
H34A H 0.4857 0.1597 0.0505 0.080 Uiso 1 1 d R
H34B H 0.4269 0.2032 0.0667 0.080 Uiso 1 1 d R
O5W O 0.1452(9) 0.4773(4) 0.1071(3) 0.036(3) Uani 1 1 d .
H35A H 0.1757 0.4535 0.1237 0.080 Uiso 1 1 d R
H35B H 0.1171 0.4702 0.0821 0.080 Uiso 1 1 d R
O6W O 0.2298(10) 0.4747(4) 0.0043(4) 0.045(3) Uani 1 1 d .
H36A H 0.2434 0.4971 0.0291 0.080 Uiso 1 1 d R
H36B H 0.2922 0.4679 -0.0032 0.080 Uiso 1 1 d R
N1 N 0.5288(9) 0.3934(4) 0.2039(3) 0.025(2) Uani 1 1 d .
H1C H 0.5922 0.3738 0.2125 0.030 Uiso 1 1 calc R
H1D H 0.4692 0.3698 0.2004 0.030 Uiso 1 1 calc R
N2 N 0.5244(9) 0.5046(4) 0.2064(3) 0.023(2) Uani 1 1 d .
H2C H 0.4565 0.5171 0.1941 0.027 Uiso 1 1 calc R
H2D H 0.5638 0.5334 0.2188 0.027 Uiso 1 1 calc R
N3 N 0.7580(11) 0.3094(5) -0.0393(4) 0.031(3) Uani 1 1 d .
H3D H 0.8289 0.3243 -0.0368 0.037 Uiso 1 1 calc R
H3E H 0.7411 0.2977 -0.0666 0.037 Uiso 1 1 calc R
N4 N 0.6303(10) 0.2807(6) 0.0274(4) 0.037(3) Uani 1 1 d .
H4C H 0.5621 0.2667 0.0167 0.044 Uiso 1 1 calc R
H4D H 0.6401 0.2747 0.0560 0.044 Uiso 1 1 calc R
N5 N 0.4815(8) 0.1862(4) 0.1564(4) 0.024(2) Uani 1 1 d .
H5B H 0.4556 0.1784 0.1292 0.028 Uiso 1 1 calc R
H5C H 0.5294 0.2148 0.1568 0.028 Uiso 1 1 calc R
H5D H 0.4225 0.1945 0.1713 0.028 Uiso 1 1 calc R
N6 N 0.4227(10) 0.0756(5) 0.1285(4) 0.029(3) Uani 1 1 d .
H6D H 0.3659 0.0937 0.1371 0.035 Uiso 1 1 calc R
H6E H 0.4102 0.0489 0.1103 0.035 Uiso 1 1 calc R
C1 C 0.5442(12) 0.4205(5) 0.1612(4) 0.025(3) Uani 1 1 d .
H1A H 0.4712 0.4234 0.1437 0.030 Uiso 1 1 calc R
H1B H 0.5969 0.3993 0.1454 0.030 Uiso 1 1 calc R
C2 C 0.5929(12) 0.4773(6) 0.1724(4) 0.030(3) Uani 1 1 d .
H2A H 0.6728 0.4730 0.1848 0.036 Uiso 1 1 calc R
C3 C 0.5930(11) 0.5047(6) 0.1295(4) 0.028(3) Uani 1 1 d .
H3A H 0.6149 0.5427 0.1335 0.034 Uiso 1 1 calc R
H3B H 0.5174 0.5027 0.1145 0.034 Uiso 1 1 calc R
H3C H 0.6467 0.4863 0.1129 0.034 Uiso 1 1 calc R
C4 C 0.6685(12) 0.3521(6) -0.0270(4) 0.027(3) Uani 1 1 d .
H4A H 0.7001 0.3891 -0.0281 0.033 Uiso 1 1 calc R
H4B H 0.6003 0.3501 -0.0473 0.033 Uiso 1 1 calc R
C5 C 0.6377(13) 0.3401(6) 0.0175(5) 0.035(3) Uani 1 1 d .
H5A H 0.7115 0.3486 0.0339 0.042 Uiso 1 1 calc R
C6 C 0.5763(12) 0.3904(7) 0.0253(5) 0.039(4) Uani 1 1 d .
H6A H 0.5394 0.3867 0.0514 0.047 Uiso 1 1 calc R
H6B H 0.5194 0.3972 0.0015 0.047 Uiso 1 1 calc R
H6C H 0.6294 0.4208 0.0281 0.047 Uiso 1 1 calc R
C7 C 0.5429(10) 0.1376(5) 0.1761(4) 0.021(3) Uani 1 1 d .
H7A H 0.5060 0.1260 0.2013 0.026 Uiso 1 1 calc R
H7B H 0.6214 0.1479 0.1858 0.026 Uiso 1 1 calc R
C8 C 0.5439(10) 0.0904(4) 0.1453(4) 0.021(3) Uani 1 1 d .
H8A H 0.5866 0.1012 0.1210 0.025 Uiso 1 1 calc R
C9 C 0.6175(11) 0.0506(6) 0.1748(5) 0.034(3) Uani 1 1 d .
H9A H 0.6314 0.0175 0.1591 0.040 Uiso 1 1 calc R
H9B H 0.5776 0.0416 0.1994 0.040 Uiso 1 1 calc R
H9C H 0.6894 0.0679 0.1842 0.040 Uiso 1 1 calc R

loop_
_atom_site_aniso_label
_atom_site_aniso_U_11
_atom_site_aniso_U_22
_atom_site_aniso_U_33
_atom_site_aniso_U_23
_atom_site_aniso_U_13
_atom_site_aniso_U_12
W1 0.01598(19) 0.0165(2) 0.01612(19) 0.00000(16) 0.00042(15) -0.00059(16)
W2 0.01717(19) 0.0180(2) 0.01473(19) 0.00074(16) -0.00084(15) -0.00012(16)
W3 0.0195(2) 0.0180(2) 0.0162(2) -0.00127(16) 0.00044(16) -0.00007(17)
W4 0.01381(18) 0.01249(18) 0.01431(18) 0.00027(15) -0.00022(15) 0.00050(15)
W5 0.0195(2) 0.0177(2) 0.0191(2) 0.00066(17) 0.00127(17) 0.00032(17)
W6 0.01309(18) 0.01295(19) 0.01547(18) 0.00073(15) -0.00075(15) -0.00020(15)
W7 0.01359(18) 0.01235(18) 0.01432(18) 0.00074(15) -0.00099(14) 0.00011(15)
W8 0.01543(19) 0.01464(19) 0.01592(19) -0.00013(15) -0.00160(15) -0.00019(15)
W9 0.01424(18) 0.01359(19) 0.01478(19) -0.00111(15) -0.00068(15) -0.00036(15)
Cu1 0.0247(10) 0.0180(9) 0.0237(10) 0.000 -0.0001(8) 0.000
Cu2 0.0206(9) 0.0261(10) 0.0191(9) -0.0002(8) -0.0009(7) 0.0007(8)
P1 0.0205(14) 0.0167(14) 0.0188(14) 0.0012(11) -0.0008(11) -0.0009(11)
O1 0.031(4) 0.019(4) 0.021(4) 0.000(3) 0.002(3) 0.001(4)
O2 0.018(4) 0.020(4) 0.021(4) 0.002(3) 0.003(3) 0.003(3)
O3 0.018(4) 0.020(4) 0.024(4) -0.002(3) -0.002(3) -0.002(3)
O4 0.023(4) 0.027(4) 0.027(4) 0.003(4) 0.002(3) 0.007(4)
O5 0.031(4) 0.016(4) 0.011(3) 0.002(3) 0.002(3) 0.001(3)
O6 0.014(3) 0.022(4) 0.004(3) 0.000(3) -0.006(3) -0.001(3)
O7 0.015(3) 0.027(4) 0.022(4) 0.003(3) 0.003(3) -0.001(3)
O8 0.019(4) 0.016(4) 0.019(4) 0.005(3) 0.002(3) -0.006(3)
O9 0.011(3) 0.020(4) 0.016(3) -0.002(3) -0.003(3) 0.003(3)
O10 0.017(4) 0.014(3) 0.013(3) -0.003(3) -0.001(3) 0.003(3)
O11 0.015(4) 0.022(4) 0.021(4) 0.000(3) -0.002(3) 0.004(3)
O12 0.031(4) 0.019(4) 0.029(4) 0.002(4) 0.006(4) 0.005(4)
O13 0.025(4) 0.023(4) 0.013(3) -0.003(3) 0.004(3) 0.002(3)
O14 0.030(4) 0.017(4) 0.018(4) 0.001(3) -0.002(3) -0.006(3)
O15 0.016(2) 0.020(3) 0.018(3) -0.008(2) -0.001(2) -0.004(2)
O16 0.024(4) 0.016(4) 0.024(4) -0.001(3) -0.003(3) 0.004(3)
O17 0.020(4) 0.020(4) 0.015(4) -0.004(3) 0.002(3) 0.002(3)
O18 0.019(4) 0.017(4) 0.020(4) 0.008(3) 0.002(3) 0.002(3)
O19 0.019(4) 0.014(3) 0.014(3) 0.002(3) -0.004(3) 0.000(3)
O20 0.017(3) 0.020(4) 0.016(3) -0.006(3) 0.004(3) -0.001(3)
O21 0.030(6) 0.034(7) 0.020(6) 0.000 -0.001(5) 0.000
O22 0.018(4) 0.028(4) 0.020(4) 0.002(3) -0.004(3) -0.001(3)
O23 0.011(3) 0.017(4) 0.024(4) 0.000(3) -0.006(3) 0.004(3)
O24 0.035(4) 0.023(4) 0.017(4) 0.012(3) 0.007(3) 0.010(4)
O25 0.040(5) 0.041(6) 0.027(5) -0.012(4) -0.013(4) -0.010(5)
O26 0.030(4) 0.017(4) 0.020(4) 0.001(3) 0.004(3) 0.004(3)
O27 0.018(3) 0.018(4) 0.018(4) -0.008(3) 0.005(3) -0.006(3)
O28 0.018(4) 0.023(4) 0.027(4) -0.001(3) 0.002(3) 0.003(3)
O29 0.024(4) 0.024(4) 0.017(4) -0.008(3) -0.006(3) -0.002(3)
O30 0.016(2) 0.020(3) 0.018(3) -0.008(2) -0.001(2) -0.004(2)
O31 0.017(4) 0.024(4) 0.026(4) -0.001(3) 0.004(3) 0.002(3)
O1W 0.048(9) 0.047(9) 0.044(9) -0.001(7) 0.007(7) 0.004(8)
O2W 0.034(7) 0.063(10) 0.039(8) 0.009(7) 0.018(6) 0.016(7)
O3W 0.047(8) 0.038(8) 0.032(7) 0.012(6) 0.002(6) 0.006(7)
O4W 0.073(10) 0.077(11) 0.085(11) -0.007(9) -0.010(9) -0.006(9)
O5W 0.056(6) 0.030(5) 0.023(4) 0.001(4) 0.010(4) 0.005(5)
O6W 0.055(6) 0.035(5) 0.047(6) -0.007(5) 0.018(5) 0.012(5)
N1 0.024(5) 0.026(5) 0.024(5) 0.011(4) 0.003(4) 0.010(4)
N2 0.028(5) 0.024(5) 0.015(4) 0.005(4) -0.006(4) -0.009(4)
N3 0.044(6) 0.020(5) 0.029(6) 0.002(4) 0.005(5) -0.005(5)
N4 0.027(5) 0.063(8) 0.020(5) -0.005(5) 0.007(4) -0.008(6)
N5 0.009(4) 0.024(5) 0.037(6) -0.003(4) -0.001(4) 0.002(4)
N6 0.026(5) 0.033(6) 0.027(5) -0.009(5) -0.005(4) -0.005(5)
C1 0.036(6) 0.012(5) 0.028(6) -0.004(5) 0.007(5) 0.004(5)
C2 0.028(6) 0.027(6) 0.033(7) 0.010(6) -0.006(5) 0.004(5)
C3 0.026(6) 0.038(7) 0.021(6) 0.003(5) 0.004(5) -0.002(5)
C4 0.029(6) 0.030(6) 0.023(6) -0.001(5) -0.002(5) 0.000(5)
C5 0.037(7) 0.031(7) 0.035(7) -0.008(6) -0.001(6) -0.002(6)
C6 0.022(6) 0.053(9) 0.042(8) -0.002(7) 0.005(6) 0.020(6)
C7 0.022(5) 0.013(5) 0.029(6) -0.002(5) 0.002(4) -0.006(4)
C8 0.026(5) 0.007(4) 0.030(6) -0.004(4) 0.007(5) -0.006(4)
C9 0.017(5) 0.025(6) 0.059(9) 0.010(6) 0.002(6) 0.004(5)

loop_
_atom_type_symbol
_atom_type_description
_atom_type_scat_dispersion_real
_atom_type_scat_dispersion_imag
_atom_type_scat_source
W W -0.8490 6.8722 'International Tables Vol C Tables 4.2.6.8 and 6.1.1.4'
P P 0.1023 0.0942 'International Tables Vol C Tables 4.2.6.8 and 6.1.1.4'
O O 0.0106 0.0060 'International Tables Vol C Tables 4.2.6.8 and 6.1.1.4'
N N 0.0061 0.0033 'International Tables Vol C Tables 4.2.6.8 and 6.1.1.4'
Cu Cu 0.3201 1.2651 'International Tables Vol C Tables 4.2.6.8 and 6.1.1.4'
H H 0.0000 0.0000 'International Tables Vol C Tables 4.2.6.8 and 6.1.1.4'
C C 0.0033 0.0016 'International Tables Vol C Tables 4.2.6.8 and 6.1.1.4'

loop_
_geom_angle_atom_site_label_1
_geom_angle_atom_site_label_2
_geom_angle_atom_site_label_3
_geom_angle
_geom_angle_site_symmetry_1
_geom_angle_site_symmetry_3
O1 W1 O2 101.7(4) . .
O1 W1 O3 106.5(4) . .
O2 W1 O3 85.6(4) . .
O1 W1 O4 96.7(4) . .
O2 W1 O4 87.2(4) . .
O3 W1 O4 156.7(4) . .
O1 W1 O5 101.7(4) . .
O2 W1 O5 156.7(4) . .
O3 W1 O5 88.0(3) . .
O4 W1 O5 89.8(4) . .
O1 W1 O6 167.2(3) . .
O2 W1 O6 84.0(3) . .
O3 W1 O6 85.2(3) . .
O4 W1 O6 71.9(3) . .
O5 W1 O6 73.1(3) . .
O7 W2 O8 101.9(4) . .
O7 W2 O9 102.5(4) . .
O8 W2 O9 84.7(3) . .
O7 W2 O10 99.4(4) . .
O8 W2 O10 89.7(3) . .
O9 W2 O10 158.0(3) . .
O7 W2 O4 98.7(4) . .
O8 W2 O4 159.2(4) . .
O9 W2 O4 88.0(4) . .
O10 W2 O4 89.9(4) . .
O7 W2 O6 169.5(3) . .
O8 W2 O6 86.4(3) . .
O9 W2 O6 84.5(3) . .
O10 W2 O6 73.9(3) . .
O4 W2 O6 73.5(3) . .
O11 W3 O12 104.4(4) . .
O11 W3 O13 103.6(4) . .
O12 W3 O13 85.3(4) . .
O11 W3 O5 100.6(4) . .
O12 W3 O5 88.7(4) . .
O13 W3 O5 155.8(3) . .
O11 W3 O10 98.3(3) . .
O12 W3 O10 157.0(4) . .
O13 W3 O10 85.9(3) . .
O5 W3 O10 90.7(3) . .
O11 W3 O6 169.9(3) . .
O12 W3 O6 84.5(3) . .
O13 W3 O6 81.7(3) . .
O5 W3 O6 74.4(3) . .
O10 W3 O6 73.3(3) . .
O14 W4 O15 100.1(4) . .
O14 W4 O16 96.2(4) . .
O15 W4 O16 93.3(4) . .
O14 W4 O12 98.1(4) . .
O15 W4 O12 89.8(4) . .
O16 W4 O12 164.6(4) . .
O14 W4 O17 99.7(4) . .
O15 W4 O17 159.7(3) . .
O16 W4 O17 88.8(3) . .
O12 W4 O17 83.2(3) . .
O14 W4 O18 178.1(4) . .
O15 W4 O18 78.0(3) . .
O16 W4 O18 84.2(3) . .
O12 W4 O18 81.7(3) . .
O17 W4 O18 82.2(3) . .
O19 W5 O3 173.0(4) . .
O19 W5 O15 92.4(3) . .
O3 W5 O15 90.7(3) . .
O19 W5 O21 92.5(3) . .
O3 W5 O21 93.3(3) . .
O15 W5 O21 96.6(4) . .
O19 W5 O20 92.1(3) . .
O3 W5 O20 83.1(3) . .
O15 W5 O20 162.7(3) . .
O21 W5 O20 99.9(5) . .
O19 W5 O18 90.2(3) . .
O3 W5 O18 84.4(3) . .
O15 W5 O18 76.8(3) . .
O21 W5 O18 172.9(4) . .
O20 W5 O18 86.5(3) . .
O20 W6 O22 101.2(4) . .
O20 W6 O2 86.3(3) . .
O22 W6 O2 96.9(4) . .
O20 W6 O25 94.5(4) . .
O22 W6 O25 98.9(4) . .
O2 W6 O25 163.7(4) . .
O20 W6 O23 159.7(3) . .
O22 W6 O23 98.9(4) . .
O2 W6 O23 88.4(3) . .
O25 W6 O23 85.3(4) . .
O20 W6 O24 87.6(3) . .
O22 W6 O24 171.1(3) . .
O2 W6 O24 82.3(3) . .
O25 W6 O24 81.5(4) . .
O23 W6 O24 72.3(3) . .
O26 W7 O9 96.9(4) . .
O26 W7 O25 96.5(4) . 2
O9 W7 O25 166.1(4) . 2
O26 W7 O23 100.1(4) . .
O9 W7 O23 93.3(3) . .
O25 W7 O23 87.8(4) 2 .
O26 W7 O27 99.5(4) . .
O9 W7 O27 84.7(3) . .
O25 W7 O27 89.6(4) 2 .
O23 W7 O27 160.4(3) . .
O26 W7 O24 176.7(4) . .
O9 W7 O24 83.9(3) . .
O25 W7 O24 82.9(4) 2 .
O23 W7 O24 76.7(3) . .
O27 W7 O24 83.7(3) . .
O28 W8 O27 102.5(4) . .
O28 W8 O19 95.8(4) . 2
O27 W8 O19 91.6(3) . 2
O28 W8 O29 99.3(4) . .
O27 W8 O29 157.7(3) . .
O19 W8 O29 91.0(3) 2 .
O28 W8 O8 94.6(4) . .
O27 W8 O8 85.4(3) . .
O19 W8 O8 169.5(3) 2 .
O29 W8 O8 88.1(3) . .
O28 W8 O30 168.0(4) . .
O27 W8 O30 88.2(3) . .
O19 W8 O30 89.2(3) 2 .
O29 W8 O30 69.7(3) . .
O8 W8 O30 80.7(3) . .
O31 W9 O17 100.2(4) . .
O31 W9 O29 99.3(4) . .
O17 W9 O29 160.3(4) . .
O31 W9 O13 100.5(4) . .
O17 W9 O13 87.9(4) . .
O29 W9 O13 90.5(4) . .
O31 W9 O16 94.0(4) . 2
O17 W9 O16 87.0(4) . 2
O29 W9 O16 89.7(4) . 2
O13 W9 O16 165.3(4) . 2
O31 W9 O30 173.6(3) . .
O17 W9 O30 85.9(3) . .
O29 W9 O30 74.5(3) . .
O13 W9 O30 81.5(3) . .
O16 W9 O30 84.5(3) 2 .
N2 Cu1 N2 91.7(6) 2_655 .
N2 Cu1 N1 177.0(5) 2_655 .
N2 Cu1 N1 85.4(4) . .
N2 Cu1 N1 85.4(4) 2_655 2_655
N2 Cu1 N1 177.0(5) . 2_655
N1 Cu1 N1 97.5(6) . 2_655
N2 Cu1 O22 91.5(4) 2_655 .
N2 Cu1 O22 84.9(4) . .
N1 Cu1 O22 89.2(4) . .
N1 Cu1 O22 94.2(4) 2_655 .
N2 Cu1 O22 84.9(4) 2_655 2_655
N2 Cu1 O22 91.5(4) . 2_655
N1 Cu1 O22 94.2(4) . 2_655
N1 Cu1 O22 89.2(4) 2_655 2_655
O22 Cu1 O22 174.9(4) . 2_655
N4 Cu2 N4 180.0(11) 7_655 .
N4 Cu2 N3 85.5(6) 7_655 .
N4 Cu2 N3 94.5(6) . .
N4 Cu2 N3 94.5(6) 7_655 7_655
N4 Cu2 N3 85.5(6) . 7_655
N3 Cu2 N3 180.0(7) . 7_655
N4 Cu2 O7 96.3(4) 7_655 7
N4 Cu2 O7 83.7(4) . 7
N3 Cu2 O7 110.8(4) . 7
N3 Cu2 O7 69.2(4) 7_655 7
N4 Cu2 O7 83.7(4) 7_655 1_655
N4 Cu2 O7 96.3(4) . 1_655
N3 Cu2 O7 69.2(4) . 1_655
N3 Cu2 O7 110.8(4) 7_655 1_655
O7 Cu2 O7 180.0(4) 7 1_655
O18 P1 O24 112.5(5) . .
O18 P1 O30 110.8(5) . .
O24 P1 O30 110.2(5) . .
O18 P1 O6 108.4(5) . .
O24 P1 O6 110.2(5) . .
O30 P1 O6 104.4(4) . .
W6 O2 W1 150.2(5) . .
W5 O3 W1 151.0(5) . .
W2 O4 W1 122.8(5) . .
W3 O5 W1 121.8(4) . .
P1 O6 W2 125.1(4) . .
P1 O6 W3 125.0(4) . .
W2 O6 W3 91.7(2) . .
P1 O6 W1 122.8(4) . .
W2 O6 W1 91.7(3) . .
W3 O6 W1 90.7(3) . .
W2 O8 W8 149.4(5) . .
W7 O9 W2 153.4(5) . .
W2 O10 W3 121.0(4) . .
W3 O12 W4 153.9(5) . .
W9 O13 W3 150.7(5) . .
W4 O15 W5 117.6(4) . .
W4 O16 W9 162.9(5) . 2
W9 O17 W4 150.1(5) . .
P1 O18 W4 130.1(5) . .
P1 O18 W5 128.0(5) . .
W4 O18 W5 87.2(3) . .
W5 O19 W8 155.6(5) . 2
W6 O20 W5 151.2(5) . .
W5 O21 W5 163.0(8) . 2_655
W6 O22 Cu1 126.1(4) . .
W7 O23 W6 121.7(4) . .
P1 O24 W7 129.6(5) . .
P1 O24 W6 122.1(5) . .
W7 O24 W6 89.3(3) . .
W7 O25 W6 156.5(7) 2 .
W8 O27 W7 149.6(5) . .
W9 O29 W8 122.3(4) . .
P1 O30 W9 130.0(5) . .
P1 O30 W8 126.7(5) . .
W9 O30 W8 93.2(3) . .
H31A O1W H31B 122.4 . .
H32A O2W H32B 122.4 . .
H33A O3W H33B 122.4 . .
H34A O4W H34B 108.4 . .
H35A O5W H35B 122.9 . .
H36A O6W H36B 105.5 . .
C1 N1 Cu1 112.9(8) . .
C1 N1 H1C 109.0 . .
Cu1 N1 H1C 109.0 . .
C1 N1 H1D 109.0 . .
Cu1 N1 H1D 109.0 . .
H1C N1 H1D 107.8 . .
C2 N2 Cu1 107.2(8) . .
C2 N2 H2C 110.3 . .
Cu1 N2 H2C 110.3 . .
C2 N2 H2D 110.3 . .
Cu1 N2 H2D 110.3 . .
H2C N2 H2D 108.5 . .
C4 N3 Cu2 105.7(8) . .
C4 N3 H3D 110.6 . .
Cu2 N3 H3D 110.6 . .
C4 N3 H3E 110.6 . .
Cu2 N3 H3E 110.6 . .
H3D N3 H3E 108.7 . .
C5 N4 Cu2 103.4(9) . .
C5 N4 H4C 111.1 . .
Cu2 N4 H4C 111.1 . .
C5 N4 H4D 111.1 . .
Cu2 N4 H4D 111.1 . .
H4C N4 H4D 109.0 . .
C7 N5 H5B 109.5 . .
C7 N5 H5C 109.5 . .
H5B N5 H5C 109.5 . .
C7 N5 H5D 109.5 . .
H5B N5 H5D 109.5 . .
H5C N5 H5D 109.5 . .
C8 N6 H6D 120.0 . .
C8 N6 H6E 120.0 . .
H6D N6 H6E 120.0 . .
N1 C1 C2 105.4(10) . .
N1 C1 H1A 110.7 . .
C2 C1 H1A 110.7 . .
N1 C1 H1B 110.7 . .
C2 C1 H1B 110.7 . .
H1A C1 H1B 108.8 . .
C3 C2 C1 103.3(11) . .
C3 C2 N2 118.1(11) . .
C1 C2 N2 109.8(11) . .
C3 C2 H2A 108.4 . .
C1 C2 H2A 108.4 . .
N2 C2 H2A 108.4 . .
C2 C3 H3A 109.5 . .
C2 C3 H3B 109.5 . .
H3A C3 H3B 109.5 . .
C2 C3 H3C 109.5 . .
H3A C3 H3C 109.5 . .
H3B C3 H3C 109.5 . .
C5 C4 N3 109.3(11) . .
C5 C4 H4A 109.8 . .
N3 C4 H4A 109.8 . .
C5 C4 H4B 109.8 . .
N3 C4 H4B 109.8 . .
H4A C4 H4B 108.3 . .
C6 C5 N4 138.3(14) . .
C6 C5 C4 99.2(12) . .
N4 C5 C4 114.0(12) . .
C6 C5 H5A 99.4 . .
N4 C5 H5A 99.4 . .
C4 C5 H5A 99.4 . .
C5 C6 H6A 109.5 . .
C5 C6 H6B 109.5 . .
H6A C6 H6B 109.5 . .
C5 C6 H6C 109.5 . .
H6A C6 H6C 109.5 . .
H6B C6 H6C 109.5 . .
N5 C7 C8 112.0(10) . .
N5 C7 H7A 109.2 . .
C8 C7 H7A 109.2 . .
N5 C7 H7B 109.2 . .
C8 C7 H7B 109.2 . .
H7A C7 H7B 107.9 . .
C7 C8 N6 109.8(10) . .
C7 C8 C9 97.7(10) . .
N6 C8 C9 120.8(10) . .
C7 C8 H8A 109.2 . .
N6 C8 H8A 109.2 . .
C9 C8 H8A 109.2 . .
C8 C9 H9A 109.5 . .
C8 C9 H9B 109.5 . .
H9A C9 H9B 109.5 . .
C8 C9 H9C 109.5 . .
H9A C9 H9C 109.5 . .
H9B C9 H9C 109.5 . .

loop_
_geom_bond_atom_site_label_1
_geom_bond_atom_site_label_2
_geom_bond_distance
_geom_bond_site_symmetry_2
W1 O1 1.742(9) .
W1 O2 1.902(8) .
W1 O3 1.903(8) .
W1 O4 1.943(9) .
W1 O5 1.952(8) .
W1 O6 2.408(8) .
W2 O7 1.688(8) .
W2 O8 1.815(8) .
W2 O9 1.907(8) .
W2 O10 1.937(8) .
W2 O4 1.939(9) .
W2 O6 2.344(7) .
W3 O11 1.719(8) .
W3 O12 1.873(9) .
W3 O13 1.927(8) .
W3 O5 1.935(9) .
W3 O10 1.946(8) .
W3 O6 2.366(8) .
W4 O14 1.705(9) .
W4 O15 1.874(8) .
W4 O16 1.887(9) .
W4 O12 1.931(9) .
W4 O17 2.029(8) .
W4 O18 2.362(8) .
W5 O19 1.813(8) .
W5 O3 1.870(9) .
W5 O15 1.937(8) .
W5 O21 1.978(2) .
W5 O20 1.982(8) .
W5 O18 2.363(8) .
W6 O20 1.756(8) .
W6 O22 1.783(9) .
W6 O2 1.891(8) .
W6 O25 1.936(10) .
W6 O23 1.953(7) .
W6 O24 2.476(9) .
W7 O26 1.678(8) .
W7 O9 1.886(8) .
W7 O25 1.902(10) 2
W7 O23 1.909(8) .
W7 O27 1.955(8) .
W7 O24 2.324(8) .
W8 O28 1.689(8) .
W8 O27 1.852(8) .
W8 O19 1.969(8) 2
W8 O29 1.973(9) .
W8 O8 2.052(8) .
W8 O30 2.364(8) .
W9 O31 1.767(9) .
W9 O17 1.805(8) .
W9 O29 1.851(8) .
W9 O13 1.886(8) .
W9 O16 1.906(9) 2
W9 O30 2.245(8) .
Cu1 N2 1.967(10) 2_655
Cu1 N2 1.967(10) .
Cu1 N1 2.001(11) .
Cu1 N1 2.001(11) 2_655
Cu1 O22 2.535(8) .
Cu1 O22 2.535(8) 2_655
Cu2 N4 1.861(12) 7_655
Cu2 N4 1.861(12) .
Cu2 N3 1.894(11) .
Cu2 N3 1.894(11) 7_655
Cu2 O7 3.125(8) 7
Cu2 O7 3.125(8) 1_655
P1 O18 1.474(8) .
P1 O24 1.529(9) .
P1 O30 1.564(8) .
P1 O6 1.584(8) .
O16 W9 1.906(9) 2
O19 W8 1.969(8) 2
O21 W5 1.978(2) 2_655
O25 W7 1.902(10) 2
O1W H31A 0.8319 .
O1W H31B 0.8328 .
O2W H32A 0.8334 .
O2W H32B 0.8318 .
O3W H33A 0.8316 .
O3W H33B 0.8331 .
O4W H34A 0.8503 .
O4W H34B 0.8512 .
O5W H35A 0.8307 .
O5W H35B 0.8317 .
O6W H36A 0.9429 .
O6W H36B 0.8041 .
N1 C1 1.507(16) .
N1 H1C 0.9000 .
N1 H1D 0.9000 .
N2 C2 1.537(18) .
N2 H2C 0.9000 .
N2 H2D 0.9000 .
N3 C4 1.544(18) .
N3 H3D 0.9000 .
N3 H3E 0.9000 .
N4 C5 1.47(2) .
N4 H4C 0.9000 .
N4 H4D 0.9000 .
N5 C7 1.479(16) .
N5 H5B 0.8900 .
N5 H5C 0.8900 .
N5 H5D 0.8900 .
N6 C8 1.505(16) .
N6 H6D 0.8600 .
N6 H6E 0.8600 .
C1 C2 1.515(18) .
C1 H1A 0.9700 .
C1 H1B 0.9700 .
C2 C3 1.490(18) .
C2 H2A 0.9800 .
C3 H3A 0.9600 .
C3 H3B 0.9600 .
C3 H3C 0.9600 .
C4 C5 1.49(2) .
C4 H4A 0.9700 .
C4 H4B 0.9700 .
C5 C6 1.45(2) .
C5 H5A 0.9800 .
C6 H6A 0.9600 .
C6 H6B 0.9600 .
C6 H6C 0.9600 .
C7 C8 1.492(16) .
C7 H7A 0.9700 .
C7 H7B 0.9700 .
C8 C9 1.534(18) .
C8 H8A 0.9800 .
C9 H9A 0.9600 .
C9 H9B 0.9600 .
C9 H9C 0.9600 .

loop_
_geom_hbond_atom_site_label_D
_geom_hbond_atom_site_label_H
_geom_hbond_atom_site_label_A
_geom_hbond_distance_DH
_geom_hbond_distance_HA
_geom_hbond_distance_DA
_geom_hbond_angle_DHA
_geom_hbond_site_symmetry_A
N1 H1C O20 0.90 2.17 3.002(13) 153.1 2_655
N2 H2C O31 0.90 2.22 3.036(13) 150.2 3
N2 H2D O14 0.90 2.48 3.229(13) 140.5 3
N2 H2D O17 0.90 2.49 3.122(13) 127.3 3
N3 H3D O7 0.90 2.47 3.025(15) 120.5 1_655
N3 H3D O4W 0.90 2.35 3.09(2) 138.6 7_655
N3 H3E O8 0.90 2.43 3.142(14) 136.7 7
N3 H3E O29 0.90 2.41 3.232(14) 151.9 7
N4 H4D O28 0.90 1.98 2.863(15) 165.2 1_655
N5 H5B O4W 0.89 2.11 2.87(2) 142.4 .
N5 H5C O28 0.89 2.33 3.132(14) 149.4 1_655
N5 H5C O19 0.89 2.46 3.182(13) 138.9 2_655
N5 H5D O3 0.89 2.30 2.949(13) 129.4 .
N5 H5D O15 0.89 2.12 2.914(14) 148.7 .
O2W H32A O6W 0.83 2.47 2.745(12) 100.1 3_545
O2W H32B O6W 0.83 2.09 2.745(12) 135.2 7
O3W H33A O5 0.83 2.50 3.148(8) 135.0 7
O3W H33B O5 0.83 2.47 3.148(8) 139.9 .
O4W H34B O5 0.85 2.44 3.25(2) 158.4 .
O5W H35A O2 0.83 2.39 3.197(13) 164.8 .
O5W H35A O23 0.83 2.57 2.980(13) 111.8 .
O6W H36B O1W 0.80 2.54 3.233(12) 144.8 3
C1 H1A O1 0.97 2.54 3.160(15) 121.5 .
C2 H2A O26 0.98 2.35 3.065(17) 129.5 1_655
C3 H3C O26 0.96 2.56 3.150(16) 119.7 1_655
C4 H4B O13 0.97 2.56 3.423(15) 148.6 7
C6 H6B O1W 0.96 2.50 2.882(16) 103.8 3
C6 H6B O1W 0.96 2.50 2.882(16) 103.8 3
C7 H7B O29 0.97 2.52 3.228(15) 129.9 1_655
C7 H7B O16 0.97 2.54 3.483(15) 163.0 2_655
C9 H9A O5W 0.96 1.91 2.794(18) 152.6 3_545
C9 H9A O23 0.96 2.38 2.919(16) 115.2 3_545
C9 H9C O31 0.96 2.22 2.975(16) 134.9 1_655
